data_4024198
loop_
_publ_author_name
'Jinhua Song'
'Hiroshi Yamataka'
'Zvi Rappoport'

_publ_section_title
;
 Dialkoxyphosphinyl-Substituted Enols of Carboxamides
;
_journal_name_full 'Journal of Organic Chemistry'
_journal_page_first 7605
_journal_page_last 7624
_journal_paper_doi 10.1021/jo0710679
_journal_volume 72
_journal_year 2007
_chemical_formula_moiety 'C10 H9 F5 N O4 P'
_chemical_formula_sum 'C10 H9 F5 N O4 P'
_chemical_formula_weight 333.15
_chemical_name_systematic
; 
 ? 
;
_space_group_IT_number 61
_symmetry_cell_setting orthorhombic
_symmetry_space_group_name_Hall '-P 2ac 2ab'
_symmetry_space_group_name_H-M 'P b c a'
_atom_sites_solution_hydrogens geom
_atom_sites_solution_primary direct
_atom_sites_solution_secondary difmap
_audit_creation_method SHELXL-97
_cell_angle_alpha 90.00
_cell_angle_beta 90.00
_cell_angle_gamma 90.00
_cell_formula_units_Z 8
_cell_length_a 11.1322(6)
_cell_length_b 9.4331(5)
_cell_length_c 25.1364(15)
_cell_measurement_temperature 293(1)
_cell_volume 2639.6(3)
_computing_cell_refinement 'Bruker SMART'
_computing_data_collection 'Bruker SMART'
_computing_data_reduction 'Bruker SAINT'
_computing_molecular_graphics 'Bruker SHELXTL'
_computing_publication_material 'Bruker SHELXTL'
_computing_structure_refinement 'SHELXL-97 (Sheldrick, 1997)'
_computing_structure_solution 'SHELXS-97 (Sheldrick, 1990)'
_diffrn_ambient_temperature 293(1)
_diffrn_measured_fraction_theta_full 1.000
_diffrn_measured_fraction_theta_max 1.000
_diffrn_measurement_device_type 'CCD area detector'
_diffrn_measurement_method 'phi and omega scans'
_diffrn_radiation_monochromator graphite
_diffrn_radiation_source 'fine-focus sealed tube'
_diffrn_radiation_type MoK\a
_diffrn_radiation_wavelength 0.71073
_diffrn_reflns_av_R_equivalents 0.0612
_diffrn_reflns_av_sigmaI/netI 0.0407
_diffrn_reflns_limit_h_max 14
_diffrn_reflns_limit_h_min -14
_diffrn_reflns_limit_k_max 12
_diffrn_reflns_limit_k_min -12
_diffrn_reflns_limit_l_max 32
_diffrn_reflns_limit_l_min -32
_diffrn_reflns_number 28004
_diffrn_reflns_theta_full 26.99
_diffrn_reflns_theta_max 26.99
_diffrn_reflns_theta_min 1.62
_exptl_absorpt_coefficient_mu 0.284
_exptl_absorpt_correction_T_max 0.9776
_exptl_absorpt_correction_T_min 0.9506
_exptl_absorpt_correction_type none
_exptl_crystal_colour colorless
_exptl_crystal_density_diffrn 1.677
_exptl_crystal_density_method 'not measured'
_exptl_crystal_description plate
_exptl_crystal_F_000 1344
_exptl_crystal_size_max 0.18
_exptl_crystal_size_mid 0.14
_exptl_crystal_size_min 0.08
_refine_diff_density_max 0.394
_refine_diff_density_min -0.322
_refine_diff_density_rms 0.066
_refine_ls_extinction_method none
_refine_ls_goodness_of_fit_ref 1.260
_refine_ls_hydrogen_treatment mixed
_refine_ls_matrix_type full
_refine_ls_number_parameters 196
_refine_ls_number_reflns 2872
_refine_ls_number_restraints 0
_refine_ls_restrained_S_all 1.260
_refine_ls_R_factor_all 0.1034
_refine_ls_R_factor_gt 0.0805
_refine_ls_shift/su_max 0.001
_refine_ls_shift/su_mean 0.000
_refine_ls_structure_factor_coef Fsqd
_refine_ls_weighting_details 'calc w=1/[\s^2^(Fo^2^)+(0.0749P)^2^+0.1111P] where P=(Fo^2^+2Fc^2^)/3'
_refine_ls_weighting_scheme calc
_refine_ls_wR_factor_gt 0.1607
_refine_ls_wR_factor_ref 0.1725
_reflns_number_gt 2339
_reflns_number_total 2872
_reflns_threshold_expression >2sigma(I)
_cod_data_source_file jo0710679-File009.cif
_cod_data_source_block song171m
_cod_depositor_comments
;
The following automatic conversions were performed:
'_symmetry_cell_setting' value 'Orthorhombic' changed to 'orthorhombic'
according to '/home/saulius/struct/CIF-dictionaries/cif_core.dic'
dictionary named 'cif_core.dic' version 2.4.1 from 2010-06-29.

Automatic conversion script
Id: cif_fix_enum 1527 2010-12-29 10:47:43Z saulius 
;
_cod_database_code 4024198

loop_
_symmetry_equiv_pos_as_xyz
'x, y, z'
'-x+1/2, -y, z+1/2'
'-x, y+1/2, -z+1/2'
'x+1/2, -y+1/2, -z'
'-x, -y, -z'
'x-1/2, y, -z-1/2'
'x, -y-1/2, z-1/2'
'-x-1/2, y-1/2, z'

loop_
_atom_site_label
_atom_site_type_symbol
_atom_site_fract_x
_atom_site_fract_y
_atom_site_fract_z
_atom_site_U_iso_or_equiv
_atom_site_adp_type
_atom_site_occupancy
_atom_site_symmetry_multiplicity
_atom_site_calc_flag
_atom_site_refinement_flags
_atom_site_disorder_assembly
_atom_site_disorder_group
C1 C 0.1645(3) 0.6330(3) 0.44393(13) 0.0327(7) Uani 1 1 d . . .
C2 C 0.1621(3) 0.6457(4) 0.50376(13) 0.0357(8) Uani 1 1 d . . .
H2A H 0.1304 0.5583 0.5185 0.043 Uiso 1 1 calc R . .
H2B H 0.1075 0.7215 0.5135 0.043 Uiso 1 1 calc R . .
C3 C 0.4626(3) 0.5005(4) 0.57068(15) 0.0477(10) Uani 1 1 d . . .
H3A H 0.5230 0.5710 0.5641 0.072 Uiso 1 1 calc R . .
H3B H 0.4947 0.4082 0.5631 0.072 Uiso 1 1 calc R . .
H3C H 0.4383 0.5047 0.6073 0.072 Uiso 1 1 calc R . .
C4 C 0.3305(4) 0.8366(4) 0.61981(16) 0.0625(13) Uani 1 1 d . . .
H4A H 0.4092 0.8086 0.6314 0.094 Uiso 1 1 calc R . .
H4B H 0.2825 0.8609 0.6502 0.094 Uiso 1 1 calc R . .
H4C H 0.3370 0.9172 0.5967 0.094 Uiso 1 1 calc R . .
C5 C 0.1591(3) 0.4736(3) 0.36964(13) 0.0354(8) Uani 1 1 d . . .
C6 C 0.0668(4) 0.3969(4) 0.34726(15) 0.0451(9) Uani 1 1 d . . .
C7 C 0.0582(5) 0.3753(5) 0.29347(19) 0.0644(13) Uani 1 1 d . . .
C8 C 0.1427(6) 0.4332(5) 0.26055(17) 0.0729(15) Uani 1 1 d . . .
C9 C 0.2362(5) 0.5083(5) 0.28159(17) 0.0642(13) Uani 1 1 d . . .
C10 C 0.2454(4) 0.5263(4) 0.33527(15) 0.0457(9) Uani 1 1 d . . .
F1 F -0.0177(2) 0.3417(3) 0.37895(11) 0.0682(7) Uani 1 1 d . . .
F2 F -0.0329(3) 0.2980(3) 0.27363(13) 0.1027(11) Uani 1 1 d . . .
F3 F 0.1341(4) 0.4161(4) 0.20764(11) 0.1247(14) Uani 1 1 d . . .
F4 F 0.3205(3) 0.5650(3) 0.24928(12) 0.1024(11) Uani 1 1 d . . .
F5 F 0.3413(2) 0.5951(3) 0.35420(10) 0.0625(7) Uani 1 1 d . . .
N1 N 0.1638(3) 0.4988(3) 0.42446(12) 0.0372(7) Uani 1 1 d . . .
H1N H 0.156(3) 0.433(4) 0.4447(14) 0.033(10) Uiso 1 1 d . . .
O1 O 0.1656(2) 0.7363(3) 0.41508(10) 0.0477(7) Uani 1 1 d . . .
O2 O 0.3800(2) 0.7842(2) 0.50480(9) 0.0398(6) Uani 1 1 d . . .
O3 O 0.3598(2) 0.5270(2) 0.53682(10) 0.0412(6) Uani 1 1 d . . .
O4 O 0.2752(2) 0.7217(3) 0.59176(10) 0.0509(7) Uani 1 1 d . . .
P1 P 0.30534(8) 0.68015(9) 0.53303(3) 0.0304(3) Uani 1 1 d . . .

loop_
_atom_site_aniso_label
_atom_site_aniso_U_11
_atom_site_aniso_U_22
_atom_site_aniso_U_33
_atom_site_aniso_U_23
_atom_site_aniso_U_13
_atom_site_aniso_U_12
C1 0.0332(18) 0.0308(18) 0.0342(18) 0.0021(14) -0.0034(14) 0.0007(14)
C2 0.0373(19) 0.0380(19) 0.0318(18) -0.0041(14) 0.0016(14) 0.0003(14)
C3 0.048(2) 0.044(2) 0.051(2) 0.0073(17) -0.0080(18) 0.0082(18)
C4 0.098(4) 0.049(2) 0.040(2) -0.0142(19) -0.013(2) 0.005(2)
C5 0.050(2) 0.0279(17) 0.0285(18) 0.0015(13) -0.0023(15) 0.0048(15)
C6 0.056(2) 0.0313(19) 0.048(2) -0.0018(16) -0.0026(19) 0.0034(17)
C7 0.090(3) 0.045(2) 0.059(3) -0.015(2) -0.028(3) 0.006(2)
C8 0.123(4) 0.066(3) 0.030(2) -0.008(2) -0.009(3) 0.016(3)
C9 0.101(4) 0.055(3) 0.037(2) 0.001(2) 0.015(2) 0.005(3)
C10 0.061(2) 0.0339(19) 0.043(2) 0.0026(16) -0.0009(19) 0.0036(18)
F1 0.0635(16) 0.0595(15) 0.0816(18) -0.0082(13) 0.0072(13) -0.0181(13)
F2 0.119(3) 0.088(2) 0.101(2) -0.0340(18) -0.052(2) -0.0105(19)
F3 0.227(4) 0.113(3) 0.0337(15) -0.0160(16) -0.017(2) 0.006(3)
F4 0.150(3) 0.101(2) 0.0560(17) 0.0103(16) 0.0469(18) -0.009(2)
F5 0.0565(15) 0.0647(16) 0.0664(16) 0.0049(12) 0.0067(12) -0.0121(12)
N1 0.0561(19) 0.0261(15) 0.0295(16) 0.0067(12) -0.0011(13) 0.0012(13)
O1 0.0741(19) 0.0302(13) 0.0389(14) 0.0053(11) -0.0018(13) 0.0017(12)
O2 0.0401(13) 0.0368(13) 0.0427(14) 0.0098(11) 0.0000(11) -0.0005(11)
O3 0.0478(14) 0.0328(13) 0.0430(14) 0.0023(10) -0.0106(11) 0.0045(11)
O4 0.0578(17) 0.0612(17) 0.0337(14) -0.0116(12) 0.0067(12) -0.0137(14)
P1 0.0357(5) 0.0289(4) 0.0267(4) 0.0010(3) 0.0014(4) 0.0004(3)

loop_
_atom_type_symbol
_atom_type_description
_atom_type_scat_dispersion_real
_atom_type_scat_dispersion_imag
_atom_type_scat_source
C C 0.0033 0.0016 'International Tables Vol C Tables 4.2.6.8 and 6.1.1.4'
H H 0.0000 0.0000 'International Tables Vol C Tables 4.2.6.8 and 6.1.1.4'
N N 0.0061 0.0033 'International Tables Vol C Tables 4.2.6.8 and 6.1.1.4'
O O 0.0106 0.0060 'International Tables Vol C Tables 4.2.6.8 and 6.1.1.4'
F F 0.0171 0.0103 'International Tables Vol C Tables 4.2.6.8 and 6.1.1.4'
P P 0.1023 0.0942 'International Tables Vol C Tables 4.2.6.8 and 6.1.1.4'

loop_
_geom_angle_atom_site_label_1
_geom_angle_atom_site_label_2
_geom_angle_atom_site_label_3
_geom_angle
_geom_angle_site_symmetry_1
_geom_angle_site_symmetry_3
_geom_angle_publ_flag
O1 C1 N1 122.2(3) . . ?
O1 C1 C2 122.1(3) . . ?
N1 C1 C2 115.7(3) . . ?
C1 C2 P1 114.2(2) . . ?
C1 C2 H2A 108.7 . . ?
P1 C2 H2A 108.7 . . ?
C1 C2 H2B 108.7 . . ?
P1 C2 H2B 108.7 . . ?
H2A C2 H2B 107.6 . . ?
O3 C3 H3A 109.5 . . ?
O3 C3 H3B 109.5 . . ?
H3A C3 H3B 109.5 . . ?
O3 C3 H3C 109.5 . . ?
H3A C3 H3C 109.5 . . ?
H3B C3 H3C 109.5 . . ?
O4 C4 H4A 109.5 . . ?
O4 C4 H4B 109.5 . . ?
H4A C4 H4B 109.5 . . ?
O4 C4 H4C 109.5 . . ?
H4A C4 H4C 109.5 . . ?
H4B C4 H4C 109.5 . . ?
C6 C5 C10 116.9(3) . . ?
C6 C5 N1 121.3(3) . . ?
C10 C5 N1 121.9(3) . . ?
F1 C6 C7 118.7(4) . . ?
F1 C6 C5 119.1(3) . . ?
C7 C6 C5 122.2(4) . . ?
F2 C7 C8 120.7(4) . . ?
F2 C7 C6 119.9(5) . . ?
C8 C7 C6 119.3(4) . . ?
F3 C8 C9 120.0(5) . . ?
F3 C8 C7 120.2(5) . . ?
C9 C8 C7 119.8(4) . . ?
F4 C9 C10 119.6(5) . . ?
F4 C9 C8 120.1(4) . . ?
C10 C9 C8 120.3(4) . . ?
F5 C10 C9 118.2(4) . . ?
F5 C10 C5 120.4(3) . . ?
C9 C10 C5 121.4(4) . . ?
C1 N1 C5 120.9(3) . . ?
C1 N1 H1N 119(3) . . ?
C5 N1 H1N 119(3) . . ?
C3 O3 P1 120.0(2) . . ?
C4 O4 P1 124.2(3) . . ?
O2 P1 O4 114.21(14) . . ?
O2 P1 O3 115.21(14) . . ?
O4 P1 O3 104.83(15) . . ?
O2 P1 C2 115.35(15) . . ?
O4 P1 C2 104.04(15) . . ?
O3 P1 C2 101.67(15) . . ?

loop_
_geom_bond_atom_site_label_1
_geom_bond_atom_site_label_2
_geom_bond_distance
_geom_bond_site_symmetry_2
_geom_bond_publ_flag
C1 O1 1.214(4) . ?
C1 N1 1.358(4) . ?
C1 C2 1.509(5) . ?
C2 P1 1.786(3) . ?
C2 H2A 0.9700 . ?
C2 H2B 0.9700 . ?
C3 O3 1.448(4) . ?
C3 H3A 0.9600 . ?
C3 H3B 0.9600 . ?
C3 H3C 0.9600 . ?
C4 O4 1.432(4) . ?
C4 H4A 0.9600 . ?
C4 H4B 0.9600 . ?
C4 H4C 0.9600 . ?
C5 C6 1.377(5) . ?
C5 C10 1.384(5) . ?
C5 N1 1.399(4) . ?
C6 F1 1.338(4) . ?
C6 C7 1.371(6) . ?
C7 F2 1.345(5) . ?
C7 C8 1.367(7) . ?
C8 F3 1.343(5) . ?
C8 C9 1.366(7) . ?
C9 F4 1.351(5) . ?
C9 C10 1.364(5) . ?
C10 F5 1.337(4) . ?
N1 H1N 0.81(4) . ?
O2 P1 1.469(2) . ?
O3 P1 1.570(2) . ?
O4 P1 1.564(3) . ?

loop_
_geom_hbond_atom_site_label_D
_geom_hbond_atom_site_label_H
_geom_hbond_atom_site_label_A
_geom_hbond_distance_DH
_geom_hbond_distance_HA
_geom_hbond_distance_DA
_geom_hbond_angle_DHA
_geom_hbond_site_symmetry_A
N1 H1N O2 0.81(4) 2.10(4) 2.901(4) 171(3) 8_655

loop_
_cod_related_entry_id
_cod_related_entry_database
_cod_related_entry_code
1 ChemSpider 30658853
